data_7229252
loop_
_publ_author_name
'Parisien-Collette, Shawn'
'Cruch\'e, Corentin'
'Abel-Snape, Xavier'
'Collins, Shawn K.'

_publ_section_title
;
 Photochemical intramolecular amination for the synthesis of heterocycles
;
_journal_name_full 'Green Chem.'
_journal_paper_doi 10.1039/C7GC02261A
_journal_year 2017
_chemical_formula_moiety 'C18 H11 N O'
_chemical_formula_sum 'C18 H11 N O'
_chemical_formula_weight 257.28
_space_group_crystal_system monoclinic
_space_group_IT_number 15
_space_group_name_Hall '-C 2yc'
_space_group_name_H-M_alt 'C 1 2/c 1'
_symmetry_space_group_name_Hall '-C 2yc'
_symmetry_space_group_name_H-M 'C 1 2/c 1'
_atom_sites_solution_hydrogens mixed
_atom_sites_solution_primary dual
_audit_creation_date 2017-06-08
_audit_creation_method
;
Olex2 1.2
(compiled 2017.03.28 svn.r3405 for OlexSys, GUI svn.r5337)
;
_audit_update_record
;
2017-06-08 deposited with the CCDC.
2017-09-26 downloaded from the CCDC.
;
_cell_angle_alpha 90
_cell_angle_beta 114.0740(10)
_cell_angle_gamma 90
_cell_formula_units_Z 8
_cell_length_a 21.6561(6)
_cell_length_b 5.31660(10)
_cell_length_c 22.9403(6)
_cell_measurement_reflns_used 9842
_cell_measurement_temperature 150
_cell_measurement_theta_max 60.629
_cell_measurement_theta_min 3.673
_cell_volume 2411.53(10)
_computing_cell_refinement 'SAINT v8.34A (Bruker, 2013)'
_computing_data_collection
;
APEX 2 (2013) Bruker AXS Inc., Madison, WI 53719-1173.
;
_computing_data_reduction 'SAINT v8.34A (Bruker, 2013)'
_computing_molecular_graphics 'Olex2 (Dolomanov et al., 2009)'
_computing_publication_material 'Olex2 (Dolomanov et al., 2009)'
_computing_structure_refinement 'XL (Sheldrick, 2008)'
_computing_structure_solution 'XT (Sheldrick, 2015)'
_diffrn_ambient_temperature 150
_diffrn_detector 'CMOS Area detector'
_diffrn_detector_area_resol_mean 10.24
_diffrn_detector_type 'Bruker Photon 100 CMOS Detector'
_diffrn_measured_fraction_theta_full 1.000
_diffrn_measured_fraction_theta_max 1.000
_diffrn_measurement_device 'k-geometry diffractometer'
_diffrn_measurement_device_type 'Bruker Venture Metaljet'
_diffrn_measurement_method '\w and \f scans'
_diffrn_radiation_collimation 'Focusing mirrors'
_diffrn_radiation_monochromator 'Helios MX Mirror Optics'
_diffrn_radiation_probe x-ray
_diffrn_radiation_type GaK\a
_diffrn_radiation_wavelength 1.34139
_diffrn_reflns_av_R_equivalents 0.0246
_diffrn_reflns_av_unetI/netI 0.0116
_diffrn_reflns_Laue_measured_fraction_full 1.000
_diffrn_reflns_Laue_measured_fraction_max 1.000
_diffrn_reflns_limit_h_max 28
_diffrn_reflns_limit_h_min -28
_diffrn_reflns_limit_k_max 6
_diffrn_reflns_limit_k_min -6
_diffrn_reflns_limit_l_max 29
_diffrn_reflns_limit_l_min -29
_diffrn_reflns_number 38376
_diffrn_reflns_point_group_measured_fraction_full 1.000
_diffrn_reflns_point_group_measured_fraction_max 1.000
_diffrn_reflns_theta_full 53.594
_diffrn_reflns_theta_max 60.604
_diffrn_reflns_theta_min 3.672
_diffrn_source 'Metal Jet'
_diffrn_source_target Ga
_diffrn_source_type 'Gallium Liquid Metal Jet Source'
_exptl_absorpt_coefficient_mu 0.448
_exptl_absorpt_correction_T_max 0.7519
_exptl_absorpt_correction_T_min 0.7018
_exptl_absorpt_correction_type multi-scan
_exptl_absorpt_process_details
'SADABS-2014/5 (Bruker,2014/5) was used for absorption correction. wR2(int) was 0.1054 before and 0.0431 after correction. The Ratio of minimum to maximum transmission is 0.9334. The \l/2 correction factor is 0.00150.'
_exptl_crystal_colour gold
_exptl_crystal_colour_primary gold
_exptl_crystal_density_diffrn 1.417
_exptl_crystal_description BLOCK
_exptl_crystal_F_000 1072
_exptl_crystal_size_max 0.28
_exptl_crystal_size_mid 0.17
_exptl_crystal_size_min 0.04
_refine_diff_density_max 0.254
_refine_diff_density_min -0.331
_refine_diff_density_rms 0.104
_refine_ls_extinction_coef 0.0177(8)
_refine_ls_extinction_expression Fc^*^=kFc[1+0.001xFc^2^\l^3^/sin(2\q)]^-1/4^
_refine_ls_extinction_method 'SHELXL-2014/7 (Sheldrick 2014'
_refine_ls_goodness_of_fit_ref 1.082
_refine_ls_hydrogen_treatment mixed
_refine_ls_matrix_type full
_refine_ls_number_parameters 186
_refine_ls_number_reflns 2769
_refine_ls_number_restraints 0
_refine_ls_restrained_S_all 1.082
_refine_ls_R_factor_all 0.0428
_refine_ls_R_factor_gt 0.0416
_refine_ls_shift/su_max 0.001
_refine_ls_shift/su_mean 0.000
_refine_ls_structure_factor_coef Fsqd
_refine_ls_weighting_details 'w=1/[\s^2^(Fo^2^)+(0.0627P)^2^+1.0577P] where P=(Fo^2^+2Fc^2^)/3'
_refine_ls_weighting_scheme calc
_refine_ls_wR_factor_gt 0.1042
_refine_ls_wR_factor_ref 0.1057
_reflns_Friedel_coverage 0.000
_reflns_number_gt 2617
_reflns_number_total 2769
_reflns_threshold_expression 'I > 2\s(I)'
_cod_data_source_file c7gc02261a2.cif
_cod_data_source_block shaw32
_cod_depositor_comments
;
The following automatic conversions were performed:

'_diffrn_radiation_probe' value 'X-ray' changed to 'x-ray' according
to
/home/data/users/saulius/crontab/automatic-downloads/rss-feeds/RSC/lib/dictionaries/cif_core.dic
dictionary named 'cif_core.dic' version 2.4.2 from 2011-04-26.

Automatic conversion script
Id: cif_fix_values 4973 2017-02-22 13:04:09Z antanas 
;
_cod_database_code 7229252
_shelx_shelxl_version_number 2014/7
_shelx_space_group_comment
;
The symmetry employed for this shelxl refinement is uniquely defined
by the following loop, which should always be used as a source of
symmetry information in preference to the above space-group names.
They are only intended as comments.
;
_shelx_estimated_absorpt_t_max 0.982
_shelx_estimated_absorpt_t_min 0.885
_olex2_refinement_description
;
1. Fixed Uiso
 At 1.2 times of:
  All C(H) groups
2.a Aromatic/amide H refined with riding coordinates:
 C1(H1), C2(H2), C3(H3), C4(H4), C6(H6), C7(H7), C8(H8), C9(H9), C10(H10),
 C11(H11)
;
_olex2_submission_special_instructions 'No special instructions were received'

loop_
_space_group_symop_operation_xyz
'x, y, z'
'-x, y, -z+1/2'
'x+1/2, y+1/2, z'
'-x+1/2, y+1/2, -z+1/2'
'-x, -y, -z'
'x, -y, z-1/2'
'-x+1/2, -y+1/2, -z'
'x+1/2, -y+1/2, z-1/2'

loop_
_atom_site_label
_atom_site_type_symbol
_atom_site_fract_x
_atom_site_fract_y
_atom_site_fract_z
_atom_site_U_iso_or_equiv
_atom_site_adp_type
_atom_site_occupancy
_atom_site_site_symmetry_order
_atom_site_calc_flag
_atom_site_refinement_flags_posn
C1 C 0.31730(5) 0.45453(19) 0.14349(5) 0.0263(2) Uani 1 1 d .
H1 H 0.3465 0.5952 0.1506 0.032 Uiso 1 1 calc R
C2 C 0.26780(5) 0.4050(2) 0.08309(5) 0.0289(2) Uani 1 1 d .
H2 H 0.2630 0.5138 0.0487 0.035 Uiso 1 1 calc R
C3 C 0.22482(5) 0.1967(2) 0.07220(5) 0.0293(2) Uani 1 1 d .
H3 H 0.1918 0.1659 0.0303 0.035 Uiso 1 1 calc R
C4 C 0.22926(5) 0.03437(19) 0.12111(5) 0.0284(2) Uani 1 1 d .
H4 H 0.1999 -0.1062 0.1135 0.034 Uiso 1 1 calc R
C4A C 0.27862(5) 0.08590(18) 0.18200(5) 0.0253(2) Uani 1 1 d .
N5 N 0.29231(4) -0.03691(17) 0.23929(4) 0.0277(2) Uani 1 1 d .
H5 H 0.2748(7) -0.186(3) 0.2433(7) 0.041(4) Uiso 1 1 d .
C5A C 0.34653(5) 0.07932(18) 0.28760(5) 0.0249(2) Uani 1 1 d .
C6 C 0.37754(5) 0.01491(19) 0.35261(5) 0.0267(2) Uani 1 1 d .
H6 H 0.3619 -0.1245 0.3687 0.032 Uiso 1 1 calc R
C7 C 0.43139(5) 0.15907(19) 0.39266(5) 0.0268(2) Uani 1 1 d .
H7 H 0.4533 0.1189 0.4368 0.032 Uiso 1 1 calc R
C7A C 0.45351(5) 0.36534(18) 0.36777(4) 0.0246(2) Uani 1 1 d .
C8 C 0.55830(5) 0.5956(2) 0.45448(5) 0.0296(2) Uani 1 1 d .
H8 H 0.5623 0.4957 0.4902 0.036 Uiso 1 1 calc R
C8A C 0.50804(5) 0.54619(18) 0.39389(5) 0.0252(2) Uani 1 1 d .
C9 C 0.60230(5) 0.7949(2) 0.46115(5) 0.0324(2) Uani 1 1 d .
H9 H 0.6365 0.8321 0.5021 0.039 Uiso 1 1 calc R
C10 C 0.59728(5) 0.9415(2) 0.40886(5) 0.0312(2) Uani 1 1 d .
H10 H 0.6283 1.0756 0.4149 0.037 Uiso 1 1 calc R
C11 C 0.54765(5) 0.89509(19) 0.34794(5) 0.0279(2) Uani 1 1 d .
H11 H 0.5439 0.9937 0.3121 0.034 Uiso 1 1 calc R
C11A C 0.50417(5) 0.69746(19) 0.34261(5) 0.0250(2) Uani 1 1 d .
O12 O 0.45096(3) 0.62516(13) 0.28639(3) 0.02502(19) Uani 1 1 d .
C13 C 0.42134(5) 0.42429(18) 0.30295(4) 0.0232(2) Uani 1 1 d .
C14 C 0.36675(5) 0.28602(18) 0.26085(4) 0.0237(2) Uani 1 1 d .
C15 C 0.32321(5) 0.29321(18) 0.19352(4) 0.0240(2) Uani 1 1 d .

loop_
_atom_site_aniso_label
_atom_site_aniso_U_11
_atom_site_aniso_U_22
_atom_site_aniso_U_33
_atom_site_aniso_U_23
_atom_site_aniso_U_13
_atom_site_aniso_U_12
C1 0.0262(4) 0.0256(5) 0.0282(5) -0.0018(4) 0.0122(4) -0.0001(3)
C2 0.0292(5) 0.0306(5) 0.0275(5) -0.0005(4) 0.0121(4) 0.0036(4)
C3 0.0247(5) 0.0334(5) 0.0277(5) -0.0063(4) 0.0085(4) 0.0020(4)
C4 0.0240(4) 0.0279(5) 0.0320(5) -0.0074(4) 0.0100(4) -0.0024(4)
C4A 0.0240(4) 0.0245(5) 0.0287(5) -0.0033(4) 0.0121(4) 0.0000(3)
N5 0.0270(4) 0.0253(4) 0.0305(4) -0.0014(3) 0.0114(3) -0.0051(3)
C5A 0.0230(4) 0.0240(5) 0.0290(5) -0.0018(4) 0.0119(4) -0.0001(3)
C6 0.0282(5) 0.0245(5) 0.0298(5) 0.0020(4) 0.0144(4) 0.0003(4)
C7 0.0271(5) 0.0276(5) 0.0262(4) 0.0015(4) 0.0113(4) 0.0030(4)
C7A 0.0225(4) 0.0249(5) 0.0258(4) -0.0026(3) 0.0093(3) 0.0015(3)
C8 0.0271(5) 0.0310(5) 0.0278(5) -0.0015(4) 0.0083(4) 0.0011(4)
C8A 0.0226(4) 0.0248(5) 0.0282(5) -0.0028(4) 0.0103(4) 0.0015(3)
C9 0.0252(5) 0.0355(6) 0.0314(5) -0.0068(4) 0.0062(4) -0.0018(4)
C10 0.0249(5) 0.0298(5) 0.0382(5) -0.0075(4) 0.0123(4) -0.0041(4)
C11 0.0268(5) 0.0267(5) 0.0323(5) -0.0031(4) 0.0140(4) -0.0017(4)
C11A 0.0220(4) 0.0256(5) 0.0267(4) -0.0044(4) 0.0092(3) 0.0002(3)
O12 0.0243(3) 0.0252(4) 0.0247(3) -0.0018(3) 0.0091(3) -0.0045(2)
C13 0.0229(4) 0.0221(4) 0.0263(4) -0.0008(3) 0.0116(4) 0.0002(3)
C14 0.0228(4) 0.0236(5) 0.0257(4) -0.0019(3) 0.0109(4) -0.0002(3)
C15 0.0221(4) 0.0240(5) 0.0263(4) -0.0037(3) 0.0105(3) -0.0001(3)

loop_
_atom_type_symbol
_atom_type_description
_atom_type_scat_dispersion_real
_atom_type_scat_dispersion_imag
_atom_type_scat_source
C C 0.0150 0.0070 'International Tables Vol C Tables 4.2.6.8 and 6.1.1.4'
H H 0.0000 0.0000 'International Tables Vol C Tables 4.2.6.8 and 6.1.1.4'
N N 0.0250 0.0140 'International Tables Vol C Tables 4.2.6.8 and 6.1.1.4'
O O 0.0410 0.0250 'International Tables Vol C Tables 4.2.6.8 and 6.1.1.4'

loop_
_geom_angle_atom_site_label_1
_geom_angle_atom_site_label_2
_geom_angle_atom_site_label_3
_geom_angle
C2 C1 H1 120.7
C2 C1 C15 118.60(9)
C15 C1 H1 120.7
C1 C2 H2 119.5
C1 C2 C3 120.93(10)
C3 C2 H2 119.5
C2 C3 H3 119.2
C4 C3 C2 121.68(9)
C4 C3 H3 119.2
C3 C4 H4 121.3
C3 C4 C4A 117.33(9)
C4A C4 H4 121.3
C4 C4A C15 121.62(9)
N5 C4A C4 129.49(9)
N5 C4A C15 108.87(8)
C4A N5 H5 125.2(9)
C4A N5 C5A 109.34(8)
C5A N5 H5 124.4(9)
N5 C5A C6 128.39(9)
N5 C5A C14 108.10(8)
C6 C5A C14 123.50(9)
C5A C6 H6 120.7
C7 C6 C5A 118.53(9)
C7 C6 H6 120.7
C6 C7 H7 120.1
C6 C7 C7A 119.74(9)
C7A C7 H7 120.1
C7 C7A C8A 134.75(9)
C13 C7A C7 120.15(9)
C13 C7A C8A 105.05(8)
C8A C8 H8 120.9
C9 C8 H8 120.9
C9 C8 C8A 118.26(10)
C8 C8A C7A 135.13(9)
C8 C8A C11A 118.93(9)
C11A C8A C7A 105.94(8)
C8 C9 H9 119.3
C8 C9 C10 121.37(9)
C10 C9 H9 119.3
C9 C10 H10 119.3
C11 C10 C9 121.33(10)
C11 C10 H10 119.3
C10 C11 H11 121.9
C11A C11 C10 116.24(9)
C11A C11 H11 121.9
C11 C11A C8A 123.88(9)
C11 C11A O12 124.75(9)
O12 C11A C8A 111.37(8)
C13 O12 C11A 105.20(7)
O12 C13 C7A 112.44(8)
O12 C13 C14 125.28(8)
C14 C13 C7A 122.25(9)
C5A C14 C15 107.59(8)
C13 C14 C5A 115.80(8)
C13 C14 C15 136.59(9)
C1 C15 C4A 119.83(9)
C1 C15 C14 134.10(9)
C4A C15 C14 106.06(8)

loop_
_geom_bond_atom_site_label_1
_geom_bond_atom_site_label_2
_geom_bond_distance
C1 H1 0.9500
C1 C2 1.3879(13)
C1 C15 1.3962(14)
C2 H2 0.9500
C2 C3 1.4021(15)
C3 H3 0.9500
C3 C4 1.3875(15)
C4 H4 0.9500
C4 C4A 1.3967(13)
C4A N5 1.3869(13)
C4A C15 1.4174(13)
N5 H5 0.901(16)
N5 C5A 1.3883(12)
C5A C6 1.4054(13)
C5A C14 1.4125(13)
C6 H6 0.9500
C6 C7 1.3846(14)
C7 H7 0.9500
C7 C7A 1.4076(14)
C7A C8A 1.4494(13)
C7A C13 1.3964(13)
C8 H8 0.9500
C8 C8A 1.3969(13)
C8 C9 1.3913(15)
C8A C11A 1.3990(14)
C9 H9 0.9500
C9 C10 1.3972(16)
C10 H10 0.9500
C10 C11 1.3942(14)
C11 H11 0.9500
C11 C11A 1.3827(14)
C11A O12 1.3879(11)
O12 C13 1.3766(11)
C13 C14 1.3926(13)
C14 C15 1.4449(13)
